data_7122517
loop_
_publ_author_name
'Hu, Yunbin'
'Wang, Di'
'Baumgarten, Martin'
'Schollmeyer, Dieter'
'M\"ullen, Klaus'
'Narita, Akimitsu'

_publ_section_title
;
 Spiro-fused bis-hexa-peri-hexabenzocoronene.
;
_journal_issue 96
_journal_name_full 'Chemical communications (Cambridge, England)'
_journal_page_first 13575
_journal_page_last 13578
_journal_paper_doi 10.1039/c8cc07405d
_journal_volume 54
_journal_year 2018
_chemical_formula_moiety 'C117 H96, x(C5 H14)'
_chemical_formula_sum 'C132 H129.5'
_chemical_formula_weight 1715.85
_space_group_crystal_system monoclinic
_space_group_IT_number 15
_space_group_name_Hall '-I 2ya'
_space_group_name_H-M_alt 'I 1 2/a 1'
_symmetry_space_group_name_Hall '-I 2ya'
_symmetry_space_group_name_H-M 'I 1 2/a 1'
_atom_sites_solution_hydrogens mixed
_audit_creation_method SHELXL-2016/6
_audit_update_record
;
2018-06-11 deposited with the CCDC.
2018-10-26 downloaded from the CCDC.
;
_cell_angle_alpha 90
_cell_angle_beta 90.228(5)
_cell_angle_gamma 90
_cell_formula_units_Z 4
_cell_length_a 20.9930(13)
_cell_length_b 17.0469(8)
_cell_length_c 30.788(2)
_cell_measurement_reflns_used 9461
_cell_measurement_temperature 193(2)
_cell_measurement_theta_max 61.7
_cell_measurement_theta_min 2.8
_cell_volume 11017.9(11)
_computing_cell_refinement 'STOE X-AREA'
_computing_data_collection 'STOE X-AREA'
_computing_data_reduction 'STOE X-RED'
_computing_structure_refinement 'SHELXL-2016/6 (Sheldrick, 2016)'
_computing_structure_solution SHELXT-2014'
_diffrn_ambient_temperature 193
_diffrn_measured_fraction_theta_full 0.986
_diffrn_measured_fraction_theta_max 0.977
_diffrn_measurement_details ' 654 frames, detector distance = 40 mm'
_diffrn_measurement_method 'rotation method'
_diffrn_radiation_monochromator 'X-ray mirror'
_diffrn_radiation_type 'Cu K\a'
_diffrn_radiation_wavelength 1.54178
_diffrn_reflns_av_R_equivalents 0.2039
_diffrn_reflns_av_unetI/netI 0.1552
_diffrn_reflns_Laue_measured_fraction_full 0.986
_diffrn_reflns_Laue_measured_fraction_max 0.977
_diffrn_reflns_limit_h_max 25
_diffrn_reflns_limit_h_min -14
_diffrn_reflns_limit_k_max 14
_diffrn_reflns_limit_k_min -20
_diffrn_reflns_limit_l_max 36
_diffrn_reflns_limit_l_min -35
_diffrn_reflns_number 35282
_diffrn_reflns_point_group_measured_fraction_full 0.986
_diffrn_reflns_point_group_measured_fraction_max 0.977
_diffrn_reflns_theta_full 67.679
_diffrn_reflns_theta_max 68.366
_diffrn_reflns_theta_min 2.870
_diffrn_source 'Incoatec microSource Cu'
_diffrn_source_current 0.650
_diffrn_source_power 0.029
_diffrn_source_voltage 45
_exptl_absorpt_coefficient_mu 0.434
_exptl_absorpt_correction_T_max 0.9927
_exptl_absorpt_correction_T_min 0.9448
_exptl_absorpt_correction_type integration
_exptl_crystal_colour brown
_exptl_crystal_density_diffrn 1.034
_exptl_crystal_description needle
_exptl_crystal_F_000 3686
_exptl_crystal_recrystallization_method 'Re-crystallisation from solvent: THF/pentane'
_exptl_crystal_size_max 0.230
_exptl_crystal_size_mid 0.020
_exptl_crystal_size_min 0.020
_refine_diff_density_max 1.087
_refine_diff_density_min -0.500
_refine_diff_density_rms 0.179
_refine_ls_extinction_coef 0.0040(5)
_refine_ls_extinction_expression Fc^*^=kFc[1+0.001xFc^2^\l^3^/sin(2\q)]^-1/4^
_refine_ls_extinction_method 'SHELXL-2016/6 (Sheldrick 2016)'
_refine_ls_goodness_of_fit_ref 1.508
_refine_ls_hydrogen_treatment constr
_refine_ls_matrix_type full
_refine_ls_number_parameters 604
_refine_ls_number_reflns 9886
_refine_ls_number_restraints 20
_refine_ls_restrained_S_all 1.511
_refine_ls_R_factor_all 0.3471
_refine_ls_R_factor_gt 0.2358
_refine_ls_shift/su_max 0.000
_refine_ls_shift/su_mean 0.000
_refine_ls_structure_factor_coef Fsqd
_refine_ls_weighting_details 'w=1/[\s^2^(Fo^2^)+(0.2000P)^2^] where P=(Fo^2^+2Fc^2^)/3'
_refine_ls_weighting_scheme calc
_refine_ls_wR_factor_gt 0.5136
_refine_ls_wR_factor_ref 0.6109
_reflns_Friedel_coverage 0.000
_reflns_number_gt 3083
_reflns_number_total 9886
_reflns_threshold_expression 'I > 2\s(I)'
_cod_data_source_file c8cc07405d2.cif
_cod_data_source_block spirom-hbc-8c4
_cod_depositor_comments 'Adding full bibliography for 7122517.cif.'
_cod_original_formula_sum 'C132 H129.50'
_cod_database_code 7122517
_shelx_shelxl_version_number 2016/6
_shelx_space_group_comment
;
The symmetry employed for this shelxl refinement is uniquely defined
by the following loop, which should always be used as a source of
symmetry information in preference to the above space-group names.
They are only intended as comments.
;
_shelx_estimated_absorpt_t_min 0.907
_shelx_estimated_absorpt_t_max 0.991

loop_
_space_group_symop_operation_xyz
'x, y, z'
'-x+1/2, y, -z'
'x+1/2, y+1/2, z+1/2'
'-x+1, y+1/2, -z+1/2'
'-x, -y, -z'
'x-1/2, -y, z'
'-x+1/2, -y+1/2, -z+1/2'
'x, -y+1/2, z+1/2'

loop_
_atom_site_label
_atom_site_type_symbol
_atom_site_fract_x
_atom_site_fract_y
_atom_site_fract_z
_atom_site_U_iso_or_equiv
_atom_site_adp_type
_atom_site_occupancy
_atom_site_site_symmetry_order
_atom_site_calc_flag
_atom_site_refinement_flags_posn
_atom_site_refinement_flags_adp
_atom_site_refinement_flags_occupancy
_atom_site_disorder_assembly
_atom_site_disorder_group
C1 C 0.250000 0.6907(9) 0.500000 0.093(4) Uani 1 2 d S T P . .
C2 C 0.2851(5) 0.6401(6) 0.4672(4) 0.099(3) Uani 1 1 d . . . . .
C3 C 0.3250(5) 0.5744(7) 0.4696(3) 0.103(3) Uani 1 1 d . . . . .
H3 H 0.339351 0.555763 0.496980 0.124 Uiso 1 1 calc R U . . .
C4 C 0.3438(5) 0.5358(7) 0.4310(4) 0.111(3) Uani 1 1 d . . . . .
H4 H 0.371923 0.492357 0.433395 0.134 Uiso 1 1 calc R U . . .
C5 C 0.3224(5) 0.5590(6) 0.3880(4) 0.102(3) Uani 1 1 d . . . . .
C6 C 0.3369(5) 0.5188(6) 0.3477(3) 0.094(3) Uani 1 1 d . . . . .
C7 C 0.3781(6) 0.4555(6) 0.3461(4) 0.113(4) Uani 1 1 d . . . . .
H7 H 0.398689 0.438414 0.371969 0.136 Uiso 1 1 calc R U . . .
C8 C 0.3902(5) 0.4159(7) 0.3068(4) 0.104(3) Uani 1 1 d . . . . .
C9 C 0.3597(5) 0.4420(6) 0.2698(4) 0.105(3) Uani 1 1 d . . . . .
H9 H 0.366769 0.414348 0.243515 0.126 Uiso 1 1 calc R U . . .
C10 C 0.3192(5) 0.5069(7) 0.2688(3) 0.097(3) Uani 1 1 d . . . . .
C11 C 0.2876(5) 0.5320(6) 0.2291(3) 0.098(3) Uani 1 1 d . . . . .
C12 C 0.2958(5) 0.4937(7) 0.1898(3) 0.101(3) Uani 1 1 d . . . . .
H12 H 0.324820 0.451045 0.188942 0.121 Uiso 1 1 calc R U . . .
C13 C 0.2635(5) 0.5142(6) 0.1507(3) 0.095(3) Uani 1 1 d . . . . .
C14 C 0.2236(5) 0.5788(6) 0.1524(3) 0.104(3) Uani 1 1 d . . . . .
H14 H 0.203630 0.596796 0.126558 0.125 Uiso 1 1 calc R U . . .
C15 C 0.2121(4) 0.6184(6) 0.1916(3) 0.090(3) Uani 1 1 d . . . . .
C16 C 0.1641(5) 0.6825(6) 0.1935(3) 0.096(3) Uani 1 1 d . . . . .
C17 C 0.1268(5) 0.7020(6) 0.1570(4) 0.103(3) Uani 1 1 d . . . . .
H17 H 0.135065 0.675853 0.130395 0.124 Uiso 1 1 calc R U . . .
C18 C 0.0773(5) 0.7589(6) 0.1579(4) 0.099(3) Uani 1 1 d . . . . .
C19 C 0.0687(5) 0.7966(7) 0.1985(3) 0.105(3) Uani 1 1 d . . . . .
H19 H 0.036651 0.835729 0.200484 0.126 Uiso 1 1 calc R U . . .
C20 C 0.1038(5) 0.7804(6) 0.2353(3) 0.096(3) Uani 1 1 d . . . . .
C21 C 0.0900(5) 0.8174(6) 0.2765(3) 0.094(3) Uani 1 1 d . . . . .
C22 C 0.0415(5) 0.8752(6) 0.2798(4) 0.102(3) Uani 1 1 d . . . . .
H22 H 0.021164 0.893112 0.254027 0.122 Uiso 1 1 calc R U . . .
C23 C 0.0229(5) 0.9066(6) 0.3196(4) 0.104(3) Uani 1 1 d . . . . .
C24 C 0.0543(5) 0.8821(6) 0.3579(4) 0.103(3) Uani 1 1 d . . . . .
H24 H 0.040813 0.901671 0.385205 0.124 Uiso 1 1 calc R U . . .
C25 C 0.1058(5) 0.8286(7) 0.3558(3) 0.100(3) Uani 1 1 d . . . . .
C26 C 0.1390(5) 0.8033(6) 0.3950(3) 0.094(3) Uani 1 1 d . . . . .
C27 C 0.1267(6) 0.8253(7) 0.4393(4) 0.112(3) Uani 1 1 d . . . . .
H27 H 0.094144 0.862978 0.444123 0.135 Uiso 1 1 calc R U . . .
C28 C 0.1584(5) 0.7962(6) 0.4759(3) 0.099(3) Uani 1 1 d . . . . .
H28 H 0.146850 0.813422 0.504177 0.119 Uiso 1 1 calc R U . . .
C29 C 0.2071(5) 0.7416(6) 0.4706(3) 0.095(3) Uani 1 1 d . . . . .
C30 C 0.2655(5) 0.6609(6) 0.4253(3) 0.098(3) Uani 1 1 d . . . . .
C31 C 0.2811(5) 0.6236(6) 0.3868(3) 0.096(3) Uani 1 1 d . . . . .
C32 C 0.2503(5) 0.6509(6) 0.3475(3) 0.093(3) Uani 1 1 d . . . . .
C33 C 0.2637(5) 0.6132(6) 0.3075(3) 0.090(3) Uani 1 1 d . . . . .
C34 C 0.2311(5) 0.6362(6) 0.2703(3) 0.091(3) Uani 1 1 d . . . . .
C35 C 0.2431(5) 0.5964(6) 0.2296(3) 0.090(3) Uani 1 1 d . . . . .
C36 C 0.1515(5) 0.7195(6) 0.2335(3) 0.089(3) Uani 1 1 d . . . . .
C37 C 0.1850(4) 0.6973(6) 0.2710(3) 0.084(2) Uani 1 1 d . . . . .
C38 C 0.1723(5) 0.7347(6) 0.3118(3) 0.093(3) Uani 1 1 d . . . . .
C39 C 0.2051(5) 0.7130(6) 0.3498(3) 0.094(3) Uani 1 1 d . . . . .
C40 C 0.1896(5) 0.7478(6) 0.3901(3) 0.090(3) Uani 1 1 d . . . . .
C41 C 0.2197(5) 0.7211(6) 0.4269(3) 0.093(3) Uani 1 1 d . . . . .
C42 C 0.3072(5) 0.5464(6) 0.3081(3) 0.095(3) Uani 1 1 d . . . . .
C43 C 0.1238(5) 0.7943(6) 0.3145(3) 0.088(3) Uani 1 1 d . . . . .
C44 C 0.4353(6) 0.3441(7) 0.3082(4) 0.113(4) Uani 1 1 d . . . . .
C45 C 0.5038(6) 0.3726(8) 0.3211(4) 0.144(5) Uani 1 1 d . . . . .
H45A H 0.535424 0.335103 0.310344 0.216 Uiso 1 1 calc R U . . .
H45B H 0.507169 0.376235 0.352835 0.216 Uiso 1 1 calc R U . . .
H45C H 0.511761 0.424272 0.308299 0.216 Uiso 1 1 calc R U . . .
C46 C 0.4137(6) 0.2863(8) 0.3438(4) 0.140(5) Uani 1 1 d . . . . .
H46A H 0.371719 0.265133 0.336206 0.211 Uiso 1 1 calc R U . . .
H46B H 0.411160 0.313863 0.371677 0.211 Uiso 1 1 calc R U . . .
H46C H 0.444492 0.243316 0.346086 0.211 Uiso 1 1 calc R U . . .
C47 C 0.4349(6) 0.2992(7) 0.2643(4) 0.133(4) Uani 1 1 d . . . . .
H47A H 0.451443 0.333386 0.241343 0.199 Uiso 1 1 calc R U . . .
H47B H 0.391257 0.283420 0.257064 0.199 Uiso 1 1 calc R U . . .
H47C H 0.461867 0.252408 0.266689 0.199 Uiso 1 1 calc R U . . .
C48 C 0.2720(5) 0.4657(6) 0.1106(3) 0.097(3) Uani 1 1 d . . . . .
C49 C 0.3447(6) 0.4503(8) 0.0993(4) 0.138(5) Uani 1 1 d . . . . .
H49A H 0.365892 0.500444 0.093380 0.206 Uiso 1 1 calc R U . . .
H49B H 0.347494 0.416587 0.073616 0.206 Uiso 1 1 calc R U . . .
H49C H 0.365693 0.424519 0.123950 0.206 Uiso 1 1 calc R U . . .
C50 C 0.2404(6) 0.3857(7) 0.1158(4) 0.135(4) Uani 1 1 d . . . . .
H50A H 0.210823 0.387253 0.140398 0.203 Uiso 1 1 calc R U . . .
H50B H 0.273069 0.345785 0.121245 0.203 Uiso 1 1 calc R U . . .
H50C H 0.216875 0.372536 0.089244 0.203 Uiso 1 1 calc R U . . .
C51 C 0.2439(7) 0.5051(8) 0.0702(4) 0.142(5) Uani 1 1 d . . . . .
H51A H 0.254665 0.474167 0.044433 0.213 Uiso 1 1 calc R U . . .
H51B H 0.261608 0.558042 0.067314 0.213 Uiso 1 1 calc R U . . .
H51C H 0.197510 0.508341 0.073001 0.213 Uiso 1 1 calc R U . . .
C52 C 0.0339(5) 0.7732(6) 0.1191(4) 0.098(3) Uani 1 1 d . . . . .
C53 C 0.0115(6) 0.8587(7) 0.1175(4) 0.134(4) Uani 1 1 d . . . . .
H53A H -0.016978 0.868902 0.142019 0.201 Uiso 1 1 calc R U . . .
H53B H -0.011276 0.868206 0.090203 0.201 Uiso 1 1 calc R U . . .
H53C H 0.048511 0.893620 0.119381 0.201 Uiso 1 1 calc R U . . .
C54 C 0.0630(6) 0.7523(8) 0.0778(3) 0.127(4) Uani 1 1 d . . . . .
H54A H 0.096584 0.790136 0.070836 0.191 Uiso 1 1 calc R U . . .
H54B H 0.030541 0.752963 0.054836 0.191 Uiso 1 1 calc R U . . .
H54C H 0.081504 0.699593 0.079896 0.191 Uiso 1 1 calc R U . . .
C55 C -0.0270(5) 0.7245(7) 0.1254(4) 0.131(4) Uani 1 1 d . . . . .
H55A H -0.016690 0.668539 0.123669 0.197 Uiso 1 1 calc R U . . .
H55B H -0.057988 0.737892 0.102716 0.197 Uiso 1 1 calc R U . . .
H55C H -0.045254 0.736079 0.153990 0.197 Uiso 1 1 calc R U . . .
C56 C -0.0309(5) 0.9652(7) 0.3225(4) 0.106(3) Uani 1 1 d . . . . .
C57 C -0.0517(6) 0.9867(9) 0.3685(4) 0.142(5) Uani 1 1 d . . . . .
H57A H -0.084110 1.028024 0.367134 0.213 Uiso 1 1 calc R U . . .
H57B H -0.014856 1.005519 0.385119 0.213 Uiso 1 1 calc R U . . .
H57C H -0.069576 0.940277 0.382766 0.213 Uiso 1 1 calc R U . . .
C58 C -0.0062(7) 1.0448(7) 0.2997(5) 0.155(6) Uani 1 1 d . . . . .
H58A H 0.002304 1.034735 0.268930 0.232 Uiso 1 1 calc R U . . .
H58B H 0.032954 1.062540 0.314048 0.232 Uiso 1 1 calc R U . . .
H58C H -0.038998 1.085463 0.302283 0.232 Uiso 1 1 calc R U . . .
C59 C -0.0889(6) 0.9386(8) 0.2959(5) 0.158(6) Uani 1 1 d . . . . .
H59A H -0.077009 0.933721 0.265256 0.237 Uiso 1 1 calc R U . . .
H59B H -0.123124 0.977365 0.298734 0.237 Uiso 1 1 calc R U . . .
H59C H -0.103729 0.887697 0.306662 0.237 Uiso 1 1 calc R U . . .
C1L C 0.1810(12) 0.3842(13) 0.3140(8) 0.131(8) Uiso 0.5 1 d D . P A .
H1L1 H 0.204298 0.426414 0.298765 0.158 Uiso 0.5 1 calc R U P . .
H1L2 H 0.138375 0.381332 0.300154 0.158 Uiso 0.5 1 calc R U P . .
C2L C 0.2137(12) 0.3102(13) 0.3024(7) 0.134(8) Uiso 0.5 1 d D . P . .
H2L1 H 0.188986 0.264685 0.313058 0.160 Uiso 0.5 1 calc R U P A .
H2L2 H 0.256522 0.308615 0.316015 0.160 Uiso 0.5 1 calc R U P . .
C3L C 0.220(2) 0.306(2) 0.2542(9) 0.28(2) Uiso 0.5 1 d D . P A -1
H3L1 H 0.176819 0.304554 0.240590 0.332 Uiso 0.5 1 d R U P A -1
H3L2 H 0.242563 0.352735 0.242785 0.332 Uiso 0.5 1 d R U P A -1
C4L C 0.256(2) 0.2298(18) 0.2452(12) 0.086(10) Uiso 0.25 1 d D . P A -1
H4L1 H 0.261326 0.223498 0.213786 0.128 Uiso 0.25 1 calc R U P A -1
H4L2 H 0.297546 0.231657 0.259398 0.128 Uiso 0.25 1 calc R U P A -1
H4L3 H 0.231342 0.185358 0.256575 0.128 Uiso 0.25 1 calc R U P A -1
C1M C 0.0352(13) 0.4962(15) 0.0052(12) 0.179(13) Uiso 0.5 1 d D . P . .
H1M1 H 0.063774 0.518826 -0.017082 0.215 Uiso 0.5 1 calc R U P . .
H1M2 H 0.047304 0.513651 0.034768 0.215 Uiso 0.5 1 calc R U P . .
C2M C 0.0247(14) 0.4105(17) 0.0010(11) 0.177(12) Uiso 0.5 1 d D . P . .
H2M1 H 0.014882 0.396619 -0.029561 0.212 Uiso 0.5 1 calc R U P . .
H2M2 H -0.011400 0.393737 0.019402 0.212 Uiso 0.5 1 calc R U P . .
C3M C 0.0865(18) 0.3704(18) 0.0158(14) 0.26(2) Uiso 0.5 1 d D . P . .
H3M1 H 0.081719 0.313390 0.013595 0.396 Uiso 0.5 1 calc R U P . .
H3M2 H 0.121764 0.387602 -0.002664 0.396 Uiso 0.5 1 calc R U P . .
H3M3 H 0.095608 0.384734 0.046063 0.396 Uiso 0.5 1 calc R U P . .
C1N C 0.1706(11) 0.4119(12) 0.3563(7) 0.127(8) Uiso 0.5 1 d D . P . .
H1N1 H 0.213139 0.418913 0.369825 0.153 Uiso 0.5 1 calc R U P A .
H1N2 H 0.149416 0.369004 0.372436 0.153 Uiso 0.5 1 calc R U P . .
C2N C 0.1338(11) 0.4848(12) 0.3654(6) 0.126(8) Uiso 0.5 1 d D . P A .
H2N1 H 0.152661 0.529259 0.349210 0.151 Uiso 0.5 1 calc R U P . .
H2N2 H 0.089249 0.478098 0.355469 0.151 Uiso 0.5 1 calc R U P . .
C3N C 0.1351(11) 0.5019(13) 0.4126(7) 0.139(9) Uiso 0.5 1 d D . P . .
H3N1 H 0.179647 0.506546 0.422859 0.167 Uiso 0.5 1 calc R U P A .
H3N2 H 0.114402 0.458663 0.428772 0.167 Uiso 0.5 1 calc R U P . .
C4N C 0.1005(13) 0.5766(14) 0.4203(9) 0.196(14) Uiso 0.5 1 d D . P A .
H4N1 H 0.093623 0.604313 0.392419 0.235 Uiso 0.5 1 calc R U P . .
H4N2 H 0.125999 0.610986 0.439573 0.235 Uiso 0.5 1 calc R U P . .
C5N C 0.0376(13) 0.5591(18) 0.4410(12) 0.216(16) Uiso 0.5 1 d D . P . .
H5N1 H 0.043404 0.527303 0.467627 0.259 Uiso 0.5 1 calc R U P A .
H5N2 H 0.009373 0.530401 0.420664 0.259 Uiso 0.5 1 calc R U P . .
C6N C 0.010(2) 0.640(2) 0.4519(19) 0.38(3) Uiso 0.5 1 d D . P A .
H6N1 H -0.031814 0.633913 0.465763 0.575 Uiso 0.5 1 calc R U P . .
H6N2 H 0.038722 0.667891 0.471848 0.575 Uiso 0.5 1 calc R U P . .
H6N3 H 0.004918 0.670968 0.425198 0.575 Uiso 0.5 1 calc R U P . .
C1R C 0.1379(12) 0.237(3) 0.0163(19) 0.36(3) Uiso 0.5 1 d D . P . .
H1R1 H 0.097160 0.210451 0.021297 0.534 Uiso 0.5 1 calc R U P . .
H1R2 H 0.149651 0.267407 0.042087 0.534 Uiso 0.5 1 calc R U P . .
H1R3 H 0.133890 0.272123 -0.008745 0.534 Uiso 0.5 1 calc R U P . .
C2R C 0.190(2) 0.175(3) 0.0071(19) 0.34(3) Uiso 0.5 1 d D . P . .
H2R1 H 0.195130 0.139117 0.032169 0.414 Uiso 0.5 1 calc R U P . .
H2R2 H 0.179268 0.143863 -0.018992 0.414 Uiso 0.5 1 calc R U P . .
C3R C 0.250000 0.222(5) 0.000000 0.37(5) Uiso 0.5 2 d DS . P . .
H3R1 H 0.257521 0.256765 0.025402 0.445 Uiso 0.5 1 d R U P . .

loop_
_atom_site_aniso_label
_atom_site_aniso_U_11
_atom_site_aniso_U_22
_atom_site_aniso_U_33
_atom_site_aniso_U_23
_atom_site_aniso_U_13
_atom_site_aniso_U_12
C1 0.115(11) 0.104(9) 0.060(8) 0.000 0.002(7) 0.000
C2 0.098(7) 0.111(7) 0.088(7) -0.002(6) -0.011(5) 0.017(6)
C3 0.117(8) 0.122(8) 0.070(6) -0.009(6) -0.001(5) 0.007(7)
C4 0.113(8) 0.137(9) 0.084(7) -0.006(6) -0.003(6) 0.017(7)
C5 0.116(8) 0.101(7) 0.089(7) 0.005(6) -0.003(6) 0.015(6)
C6 0.106(7) 0.100(6) 0.076(6) 0.001(5) -0.003(5) 0.018(5)
C7 0.125(9) 0.113(8) 0.101(8) -0.002(6) 0.004(7) 0.037(7)
C8 0.108(8) 0.109(7) 0.095(8) 0.000(6) -0.005(6) 0.027(6)
C9 0.109(8) 0.114(8) 0.093(8) -0.001(6) -0.001(6) 0.022(6)
C10 0.099(7) 0.122(8) 0.070(6) 0.000(5) -0.009(5) 0.007(6)
C11 0.106(7) 0.108(7) 0.079(7) 0.003(5) -0.003(6) 0.018(6)
C12 0.104(7) 0.125(8) 0.075(7) -0.006(6) 0.005(6) 0.011(6)
C13 0.098(7) 0.109(7) 0.076(6) -0.017(5) 0.003(5) 0.018(6)
C14 0.117(8) 0.120(8) 0.075(7) -0.011(6) 0.009(6) 0.020(7)
C15 0.084(6) 0.102(6) 0.085(7) -0.006(5) 0.011(5) 0.014(5)
C16 0.107(7) 0.104(7) 0.077(6) 0.001(5) 0.008(5) 0.019(6)
C17 0.102(7) 0.111(7) 0.097(8) -0.001(6) -0.003(6) 0.018(6)
C18 0.095(7) 0.116(7) 0.085(7) -0.002(6) -0.009(5) 0.001(6)
C19 0.099(7) 0.140(9) 0.075(7) -0.012(6) -0.014(5) 0.006(6)
C20 0.099(7) 0.114(7) 0.074(6) -0.010(5) -0.005(5) 0.029(6)
C21 0.103(7) 0.101(6) 0.078(6) -0.002(5) 0.005(5) 0.016(5)
C22 0.099(7) 0.113(7) 0.093(8) -0.004(6) 0.013(6) 0.018(6)
C23 0.111(8) 0.098(7) 0.104(8) 0.005(6) 0.001(7) 0.016(6)
C24 0.098(7) 0.110(7) 0.101(8) -0.010(6) 0.010(6) 0.017(6)
C25 0.106(7) 0.118(8) 0.075(6) 0.003(6) 0.002(5) 0.006(6)
C26 0.093(7) 0.110(7) 0.079(6) 0.000(5) 0.000(5) 0.018(5)
C27 0.127(9) 0.122(8) 0.088(7) -0.020(6) 0.009(7) 0.015(7)
C28 0.106(7) 0.109(7) 0.082(7) 0.011(5) -0.004(6) 0.019(6)
C29 0.106(7) 0.105(7) 0.076(6) -0.006(5) 0.008(5) 0.030(5)
C30 0.121(8) 0.101(7) 0.073(6) -0.008(5) 0.006(6) 0.014(6)
C31 0.112(8) 0.106(7) 0.071(6) 0.001(5) 0.012(5) 0.005(6)
C32 0.091(6) 0.110(7) 0.077(6) -0.001(5) 0.000(5) 0.013(5)
C33 0.096(6) 0.100(6) 0.073(6) 0.001(5) 0.000(5) 0.010(5)
C34 0.091(6) 0.098(6) 0.084(7) 0.004(5) -0.005(5) 0.014(5)
C35 0.103(7) 0.103(6) 0.062(6) 0.003(5) -0.008(5) 0.004(5)
C36 0.097(7) 0.103(6) 0.068(6) -0.006(5) 0.006(5) 0.016(5)
C37 0.086(6) 0.098(6) 0.068(5) -0.002(4) -0.005(4) 0.017(5)
C38 0.097(7) 0.110(7) 0.071(6) -0.006(5) -0.001(5) 0.006(5)
C39 0.111(7) 0.095(6) 0.075(6) -0.002(5) 0.000(5) 0.016(5)
C40 0.095(6) 0.104(6) 0.071(6) -0.003(5) 0.004(5) 0.012(5)
C41 0.101(7) 0.114(7) 0.065(6) 0.009(5) 0.005(5) 0.026(5)
C42 0.103(7) 0.109(7) 0.073(6) 0.005(5) -0.006(5) 0.017(6)
C43 0.098(7) 0.093(6) 0.073(6) -0.005(4) -0.002(5) 0.007(5)
C44 0.118(9) 0.123(9) 0.100(9) 0.001(7) 0.003(7) 0.031(7)
C45 0.112(9) 0.176(13) 0.143(12) -0.021(9) -0.018(8) 0.042(9)
C46 0.172(12) 0.139(10) 0.110(10) 0.018(8) -0.001(9) 0.048(9)
C47 0.166(12) 0.127(9) 0.106(9) -0.014(7) -0.007(8) 0.036(9)
C48 0.104(7) 0.106(7) 0.080(7) -0.004(5) 0.004(5) 0.003(6)
C49 0.113(9) 0.183(13) 0.117(10) -0.031(9) 0.032(7) 0.004(9)
C50 0.156(11) 0.133(10) 0.117(10) 0.003(8) -0.005(8) -0.036(9)
C51 0.172(12) 0.167(12) 0.088(9) -0.004(8) 0.004(8) 0.014(10)
C52 0.098(7) 0.099(7) 0.096(8) 0.004(5) 0.008(6) -0.012(5)
C53 0.166(12) 0.112(9) 0.124(11) -0.006(7) -0.021(9) 0.004(8)
C54 0.139(10) 0.175(12) 0.068(7) -0.006(7) 0.000(7) 0.030(8)
C55 0.113(8) 0.151(10) 0.130(10) 0.012(8) -0.010(7) -0.048(8)
C56 0.092(7) 0.113(8) 0.113(9) -0.014(6) -0.007(6) 0.025(6)
C57 0.142(11) 0.187(13) 0.097(9) -0.021(9) 0.012(8) 0.033(10)
C58 0.159(12) 0.111(9) 0.194(15) 0.024(9) 0.054(11) 0.023(9)
C59 0.093(8) 0.172(13) 0.209(16) -0.031(11) -0.019(9) 0.043(8)

loop_
_atom_type_symbol
_atom_type_description
_atom_type_scat_dispersion_real
_atom_type_scat_dispersion_imag
_atom_type_scat_source
C C 0.0181 0.0091 'International Tables Vol C Tables 4.2.6.8 and 6.1.1.4'
H H 0.0000 0.0000 'International Tables Vol C Tables 4.2.6.8 and 6.1.1.4'

loop_
_exptl_crystal_face_index_h
_exptl_crystal_face_index_k
_exptl_crystal_face_index_l
_exptl_crystal_face_perp_dist
0 0 1 0.1190
0 0 -1 0.1190
-1 0 0 0.0120
1 0 0 0.0120
0 -1 0 0.0100
0 1 0 0.0100

loop_
_geom_angle_atom_site_label_1
_geom_angle_atom_site_label_2
_geom_angle_atom_site_label_3
_geom_angle
_geom_angle_site_symmetry_1
_geom_angle_site_symmetry_3
C2 C1 C2 110.9(12) 2_556 .
C2 C1 C29 115.2(6) 2_556 .
C2 C1 C29 102.3(5) . .
C2 C1 C29 102.3(5) 2_556 2_556
C2 C1 C29 115.2(6) . 2_556
C29 C1 C29 111.5(12) . 2_556
C30 C2 C3 115.2(10) . .
C30 C2 C1 109.1(8) . .
C3 C2 C1 135.2(10) . .
C2 C3 C4 119.8(11) . .
C2 C3 H3 120.1 . .
C4 C3 H3 120.1 . .
C3 C4 C5 123.6(11) . .
C3 C4 H4 118.2 . .
C5 C4 H4 118.2 . .
C31 C5 C6 118.8(10) . .
C31 C5 C4 115.2(10) . .
C6 C5 C4 125.9(10) . .
C7 C6 C42 119.4(10) . .
C7 C6 C5 122.2(10) . .
C42 C6 C5 118.4(9) . .
C6 C7 C8 121.3(11) . .
C6 C7 H7 119.4 . .
C8 C7 H7 119.4 . .
C9 C8 C7 118.0(10) . .
C9 C8 C44 124.1(11) . .
C7 C8 C44 117.8(10) . .
C8 C9 C10 123.8(11) . .
C8 C9 H9 118.1 . .
C10 C9 H9 118.1 . .
C9 C10 C42 118.1(10) . .
C9 C10 C11 121.9(10) . .
C42 C10 C11 119.9(10) . .
C12 C11 C35 116.7(10) . .
C12 C11 C10 122.6(10) . .
C35 C11 C10 120.7(10) . .
C11 C12 C13 124.3(10) . .
C11 C12 H12 117.9 . .
C13 C12 H12 117.9 . .
C14 C13 C12 116.6(9) . .
C14 C13 C48 123.1(10) . .
C12 C13 C48 120.3(9) . .
C13 C14 C15 121.5(10) . .
C13 C14 H14 119.2 . .
C15 C14 H14 119.2 . .
C35 C15 C14 120.8(10) . .
C35 C15 C16 118.8(9) . .
C14 C15 C16 120.4(10) . .
C17 C16 C36 119.1(10) . .
C17 C16 C15 121.2(10) . .
C36 C16 C15 119.5(10) . .
C16 C17 C18 123.4(11) . .
C16 C17 H17 118.3 . .
C18 C17 H17 118.3 . .
C19 C18 C17 114.9(11) . .
C19 C18 C52 122.9(10) . .
C17 C18 C52 122.0(10) . .
C20 C19 C18 124.4(11) . .
C20 C19 H19 117.8 . .
C18 C19 H19 117.8 . .
C19 C20 C36 118.8(10) . .
C19 C20 C21 121.7(10) . .
C36 C20 C21 119.3(9) . .
C22 C21 C43 119.3(10) . .
C22 C21 C20 120.7(10) . .
C43 C21 C20 120.0(9) . .
C23 C22 C21 122.2(11) . .
C23 C22 H22 118.9 . .
C21 C22 H22 118.9 . .
C22 C23 C24 119.2(10) . .
C22 C23 C56 121.2(11) . .
C24 C23 C56 119.5(11) . .
C23 C24 C25 120.5(10) . .
C23 C24 H24 119.7 . .
C25 C24 H24 119.7 . .
C24 C25 C43 120.0(10) . .
C24 C25 C26 121.1(10) . .
C43 C25 C26 118.8(10) . .
C40 C26 C27 114.1(10) . .
C40 C26 C25 117.5(10) . .
C27 C26 C25 128.4(10) . .
C28 C27 C26 125.8(11) . .
C28 C27 H27 117.1 . .
C26 C27 H27 117.1 . .
C29 C28 C27 119.3(10) . .
C29 C28 H28 120.4 . .
C27 C28 H28 120.4 . .
C28 C29 C41 114.7(9) . .
C28 C29 C1 137.3(9) . .
C41 C29 C1 107.9(7) . .
C31 C30 C2 127.2(10) . .
C31 C30 C41 121.9(10) . .
C2 C30 C41 110.5(9) . .
C30 C31 C5 119.1(10) . .
C30 C31 C32 117.5(10) . .
C5 C31 C32 123.3(10) . .
C33 C32 C39 120.9(10) . .
C33 C32 C31 119.4(9) . .
C39 C32 C31 119.6(10) . .
C34 C33 C32 119.4(10) . .
C34 C33 C42 122.5(10) . .
C32 C33 C42 117.9(9) . .
C33 C34 C37 121.7(10) . .
C33 C34 C35 119.7(9) . .
C37 C34 C35 118.6(9) . .
C15 C35 C11 120.0(9) . .
C15 C35 C34 121.3(9) . .
C11 C35 C34 118.7(9) . .
C37 C36 C16 120.3(9) . .
C37 C36 C20 120.5(9) . .
C16 C36 C20 119.2(10) . .
C36 C37 C34 121.5(9) . .
C36 C37 C38 120.5(9) . .
C34 C37 C38 118.0(9) . .
C39 C38 C37 121.4(10) . .
C39 C38 C43 118.8(9) . .
C37 C38 C43 119.9(9) . .
C38 C39 C40 120.5(10) . .
C38 C39 C32 118.6(10) . .
C40 C39 C32 120.7(10) . .
C41 C40 C39 118.6(10) . .
C41 C40 C26 118.1(9) . .
C39 C40 C26 122.9(10) . .
C40 C41 C30 121.6(10) . .
C40 C41 C29 128.0(9) . .
C30 C41 C29 110.2(9) . .
C10 C42 C6 119.4(10) . .
C10 C42 C33 118.4(9) . .
C6 C42 C33 122.2(9) . .
C21 C43 C38 119.9(9) . .
C21 C43 C25 118.6(9) . .
C38 C43 C25 121.4(9) . .
C46 C44 C8 110.1(9) . .
C46 C44 C47 107.6(11) . .
C8 C44 C47 111.3(10) . .
C46 C44 C45 106.9(11) . .
C8 C44 C45 108.9(10) . .
C47 C44 C45 112.0(10) . .
C44 C45 H45A 109.5 . .
C44 C45 H45B 109.5 . .
H45A C45 H45B 109.5 . .
C44 C45 H45C 109.5 . .
H45A C45 H45C 109.5 . .
H45B C45 H45C 109.5 . .
C44 C46 H46A 109.5 . .
C44 C46 H46B 109.5 . .
H46A C46 H46B 109.5 . .
C44 C46 H46C 109.5 . .
H46A C46 H46C 109.5 . .
H46B C46 H46C 109.5 . .
C44 C47 H47A 109.5 . .
C44 C47 H47B 109.5 . .
H47A C47 H47B 109.5 . .
C44 C47 H47C 109.5 . .
H47A C47 H47C 109.5 . .
H47B C47 H47C 109.5 . .
C13 C48 C50 110.7(9) . .
C13 C48 C51 112.4(9) . .
C50 C48 C51 108.2(10) . .
C13 C48 C49 112.9(9) . .
C50 C48 C49 107.1(10) . .
C51 C48 C49 105.2(9) . .
C48 C49 H49A 109.5 . .
C48 C49 H49B 109.5 . .
H49A C49 H49B 109.5 . .
C48 C49 H49C 109.5 . .
H49A C49 H49C 109.5 . .
H49B C49 H49C 109.5 . .
C48 C50 H50A 109.5 . .
C48 C50 H50B 109.5 . .
H50A C50 H50B 109.5 . .
C48 C50 H50C 109.5 . .
H50A C50 H50C 109.5 . .
H50B C50 H50C 109.5 . .
C48 C51 H51A 109.5 . .
C48 C51 H51B 109.5 . .
H51A C51 H51B 109.5 . .
C48 C51 H51C 109.5 . .
H51A C51 H51C 109.5 . .
H51B C51 H51C 109.5 . .
C54 C52 C18 113.3(10) . .
C54 C52 C53 109.6(10) . .
C18 C52 C53 111.1(10) . .
C54 C52 C55 109.3(10) . .
C18 C52 C55 108.0(9) . .
C53 C52 C55 105.2(10) . .
C52 C53 H53A 109.5 . .
C52 C53 H53B 109.5 . .
H53A C53 H53B 109.5 . .
C52 C53 H53C 109.5 . .
H53A C53 H53C 109.5 . .
H53B C53 H53C 109.5 . .
C52 C54 H54A 109.5 . .
C52 C54 H54B 109.5 . .
H54A C54 H54B 109.5 . .
C52 C54 H54C 109.5 . .
H54A C54 H54C 109.5 . .
H54B C54 H54C 109.5 . .
C52 C55 H55A 109.5 . .
C52 C55 H55B 109.5 . .
H55A C55 H55B 109.5 . .
C52 C55 H55C 109.5 . .
H55A C55 H55C 109.5 . .
H55B C55 H55C 109.5 . .
C23 C56 C57 115.5(11) . .
C23 C56 C59 111.4(10) . .
C57 C56 C59 109.6(10) . .
C23 C56 C58 106.9(9) . .
C57 C56 C58 107.2(10) . .
C59 C56 C58 105.8(11) . .
C56 C57 H57A 109.5 . .
C56 C57 H57B 109.5 . .
H57A C57 H57B 109.5 . .
C56 C57 H57C 109.5 . .
H57A C57 H57C 109.5 . .
H57B C57 H57C 109.5 . .
C56 C58 H58A 109.5 . .
C56 C58 H58B 109.5 . .
H58A C58 H58B 109.5 . .
C56 C58 H58C 109.5 . .
H58A C58 H58C 109.5 . .
H58B C58 H58C 109.5 . .
C56 C59 H59A 109.5 . .
C56 C59 H59B 109.5 . .
H59A C59 H59B 109.5 . .
C56 C59 H59C 109.5 . .
H59A C59 H59C 109.5 . .
H59B C59 H59C 109.5 . .
C1N C1L C2L 126(2) . .
C1N C1L H1L1 105.9 . .
C2L C1L H1L1 105.9 . .
C1N C1L H1L2 105.9 . .
C2L C1L H1L2 105.9 . .
H1L1 C1L H1L2 106.2 . .
C1L C2L C3L 108.4(15) . .
C1L C2L H2L1 110.0 . .
C3L C2L H2L1 110.0 . .
C1L C2L H2L2 110.0 . .
C3L C2L H2L2 110.0 . .
H2L1 C2L H2L2 108.4 . .
C2L C3L C4L 105.0(17) . .
C2L C3L H3L1 110.3 . .
C4L C3L H3L1 110.0 . .
C2L C3L H3L2 111.3 . .
C4L C3L H3L2 111.7 . .
H3L1 C3L H3L2 108.5 . .
C3L C4L H4L1 109.5 . .
C3L C4L H4L2 109.5 . .
H4L1 C4L H4L2 109.5 . .
C3L C4L H4L3 109.5 . .
H4L1 C4L H4L3 109.5 . .
H4L2 C4L H4L3 109.5 . .
C2M C1M C1M 85(3) . 5_565
C2M C1M C2M 132(2) . 5_565
C1M C1M C2M 46.6(14) 5_565 5_565
C2M C1M H1M1 114.4 . .
C1M C1M H1M1 114.4 5_565 .
C2M C1M H1M1 90.4 5_565 .
C2M C1M H1M2 114.4 . .
C1M C1M H1M2 114.4 5_565 .
C2M C1M H1M2 90.4 5_565 .
H1M1 C1M H1M2 111.5 . .
C1M C2M C3M 106.6(16) . .
C1M C2M C1M 48(2) . 5_565
C3M C2M C1M 154(3) . 5_565
C1M C2M H2M1 110.4 . .
C3M C2M H2M1 110.4 . .
C1M C2M H2M1 88.4 5_565 .
C1M C2M H2M2 110.4 . .
C3M C2M H2M2 110.4 . .
C1M C2M H2M2 78.8 5_565 .
H2M1 C2M H2M2 108.6 . .
C2M C3M H3M1 109.5 . .
C2M C3M H3M2 109.5 . .
H3M1 C3M H3M2 109.5 . .
C2M C3M H3M3 109.5 . .
H3M1 C3M H3M3 109.5 . .
H3M2 C3M H3M3 109.5 . .
C1L C1N C2N 122(2) . .
C1L C1N H1N1 106.7 . .
C2N C1N H1N1 106.7 . .
C1L C1N H1N2 106.7 . .
C2N C1N H1N2 106.7 . .
H1N1 C1N H1N2 106.6 . .
C3N C2N C1N 109.9(15) . .
C3N C2N H2N1 109.7 . .
C1N C2N H2N1 109.7 . .
C3N C2N H2N2 109.7 . .
C1N C2N H2N2 109.7 . .
H2N1 C2N H2N2 108.2 . .
C2N C3N C4N 108.6(16) . .
C2N C3N H3N1 110.0 . .
C4N C3N H3N1 110.0 . .
C2N C3N H3N2 110.0 . .
C4N C3N H3N2 110.0 . .
H3N1 C3N H3N2 108.4 . .
C3N C4N C5N 109.2(17) . .
C3N C4N H4N1 109.8 . .
C5N C4N H4N1 109.8 . .
C3N C4N H4N2 109.8 . .
C5N C4N H4N2 109.8 . .
H4N1 C4N H4N2 108.3 . .
C4N C5N C6N 104.4(17) . .
C4N C5N H5N1 110.9 . .
C6N C5N H5N1 110.9 . .
C4N C5N H5N2 110.9 . .
C6N C5N H5N2 110.9 . .
H5N1 C5N H5N2 108.9 . .
C5N C6N H6N1 109.5 . .
C5N C6N H6N2 109.5 . .
H6N1 C6N H6N2 109.5 . .
C5N C6N H6N3 109.5 . .
H6N1 C6N H6N3 109.5 . .
H6N2 C6N H6N3 109.5 . .
C2R C1R H1R1 109.5 . .
C2R C1R H1R2 109.5 . .
H1R1 C1R H1R2 109.5 . .
C2R C1R H1R3 109.5 . .
H1R1 C1R H1R3 109.5 . .
H1R2 C1R H1R3 109.5 . .
C3R C2R C1R 104.7(18) . .
C3R C2R H2R1 110.8 . .
C1R C2R H2R1 110.8 . .
C3R C2R H2R2 110.8 . .
C1R C2R H2R2 110.8 . .
H2R1 C2R H2R2 108.9 . .
C2R C3R C2R 116(6) 2 .
C2R C3R H3R1 107.5 2 .
C2R C3R H3R1 109.3 . .
C2R C3R H3R1 109(2) 2 2
C2R C3R H3R1 107(3) . 2
H3R1 C3R H3R1 107.3 . 2

loop_
_geom_bond_atom_site_label_1
_geom_bond_atom_site_label_2
_geom_bond_distance
_geom_bond_site_symmetry_2
C1 C2 1.522(13) 2_556
C1 C2 1.522(13) .
C1 C29 1.542(12) .
C1 C29 1.542(12) 2_556
C2 C30 1.398(13) .
C2 C3 1.400(13) .
C3 C4 1.415(13) .
C3 H3 0.9500 .
C4 C5 1.452(14) .
C4 H4 0.9500 .
C5 C31 1.403(13) .
C5 C6 1.449(13) .
C6 C7 1.384(12) .
C6 C42 1.447(12) .
C7 C8 1.408(13) .
C7 H7 0.9500 .
C8 C9 1.378(13) .
C8 C44 1.548(14) .
C9 C10 1.396(13) .
C9 H9 0.9500 .
C10 C42 1.409(12) .
C10 C11 1.452(13) .
C11 C12 1.386(12) .
C11 C35 1.441(13) .
C12 C13 1.424(13) .
C12 H12 0.9500 .
C13 C14 1.384(13) .
C13 C48 1.496(12) .
C14 C15 1.402(12) .
C14 H14 0.9500 .
C15 C35 1.389(12) .
C15 C16 1.488(12) .
C16 C17 1.406(13) .
C16 C36 1.411(12) .
C17 C18 1.421(13) .
C17 H17 0.9500 .
C18 C19 1.419(13) .
C18 C52 1.519(14) .
C19 C20 1.376(13) .
C19 H19 0.9500 .
C20 C36 1.444(12) .
C20 C21 1.446(12) .
C21 C22 1.421(12) .
C21 C43 1.421(13) .
C22 C23 1.393(13) .
C22 H22 0.9500 .
C23 C24 1.412(14) .
C23 C56 1.511(13) .
C24 C25 1.416(13) .
C24 H24 0.9500 .
C25 C43 1.452(12) .
C25 C26 1.456(13) .
C26 C40 1.431(12) .
C26 C27 1.440(13) .
C27 C28 1.398(13) .
C27 H27 0.9500 .
C28 C29 1.392(12) .
C28 H28 0.9500 .
C29 C41 1.415(12) .
C30 C31 1.385(12) .
C30 C41 1.408(12) .
C31 C32 1.445(13) .
C32 C33 1.419(12) .
C32 C39 1.423(12) .
C33 C34 1.388(12) .
C33 C42 1.460(12) .
C34 C37 1.423(12) .
C34 C35 1.448(12) .
C36 C37 1.403(12) .
C37 C38 1.432(12) .
C38 C39 1.405(13) .
C38 C43 1.441(12) .
C39 C40 1.415(12) .
C40 C41 1.373(12) .
C44 C46 1.542(15) .
C44 C47 1.556(15) .
C44 C45 1.568(16) .
C45 H45A 0.9800 .
C45 H45B 0.9800 .
C45 H45C 0.9800 .
C46 H46A 0.9800 .
C46 H46B 0.9800 .
C46 H46C 0.9800 .
C47 H47A 0.9800 .
C47 H47B 0.9800 .
C47 H47C 0.9800 .
C48 C50 1.527(14) .
C48 C51 1.529(14) .
C48 C49 1.590(14) .
C49 H49A 0.9800 .
C49 H49B 0.9800 .
C49 H49C 0.9800 .
C50 H50A 0.9800 .
C50 H50B 0.9800 .
C50 H50C 0.9800 .
C51 H51A 0.9800 .
C51 H51B 0.9800 .
C51 H51C 0.9800 .
C52 C54 1.457(13) .
C52 C53 1.532(14) .
C52 C55 1.538(13) .
C53 H53A 0.9800 .
C53 H53B 0.9800 .
C53 H53C 0.9800 .
C54 H54A 0.9800 .
C54 H54B 0.9800 .
C54 H54C 0.9800 .
C55 H55A 0.9800 .
C55 H55B 0.9800 .
C55 H55C 0.9800 .
C56 C57 1.529(14) .
C56 C59 1.535(15) .
C56 C58 1.613(15) .
C57 H57A 0.9800 .
C57 H57B 0.9800 .
C57 H57C 0.9800 .
C58 H58A 0.9800 .
C58 H58B 0.9800 .
C58 H58C 0.9800 .
C59 H59A 0.9800 .
C59 H59B 0.9800 .
C59 H59C 0.9800 .
C1L C1N 1.40(3) .
C1L C2L 1.482(16) .
C1L H1L1 0.9900 .
C1L H1L2 0.9900 .
C2L C3L 1.490(18) .
C2L H2L1 0.9900 .
C2L H2L2 0.9900 .
C3L C4L 1.538(19) .
C3L H3L1 0.9900 .
C3L H3L2 0.9900 .
C4L H4L1 0.9800 .
C4L H4L2 0.9800 .
C4L H4L3 0.9800 .
C1M C2M 1.484(18) .
C1M C1M 1.52(5) 5_565
C1M C2M 2.04(4) 5_565
C1M H1M1 0.9900 .
C1M H1M2 0.9900 .
C2M C3M 1.536(18) .
C2M H2M1 0.9900 .
C2M H2M2 0.9900 .
C3M H3M1 0.9800 .
C3M H3M2 0.9800 .
C3M H3M3 0.9800 .
C1N C2N 1.490(16) .
C1N H1N1 0.9900 .
C1N H1N2 0.9900 .
C2N C3N 1.483(17) .
C2N H2N1 0.9900 .
C2N H2N2 0.9900 .
C3N C4N 1.487(17) .
C3N H3N1 0.9900 .
C3N H3N2 0.9900 .
C4N C5N 1.497(18) .
C4N H4N1 0.9900 .
C4N H4N2 0.9900 .
C5N C6N 1.541(19) .
C5N H5N1 0.9900 .
C5N H5N2 0.9900 .
C6N H6N1 0.9800 .
C6N H6N2 0.9800 .
C6N H6N3 0.9800 .
C1R C2R 1.55(2) .
C1R H1R1 0.9800 .
C1R H1R2 0.9800 .
C1R H1R3 0.9800 .
C2R C3R 1.51(2) .
C2R H2R1 0.9900 .
C2R H2R2 0.9900 .
C3R H3R1 0.9900 .
C3R H3R1 0.9901 2

loop_
_geom_torsion_atom_site_label_1
_geom_torsion_atom_site_label_2
_geom_torsion_atom_site_label_3
_geom_torsion_atom_site_label_4
_geom_torsion
_geom_torsion_site_symmetry_1
_geom_torsion_site_symmetry_4
C2 C1 C2 C30 124.4(10) 2_556 .
C29 C1 C2 C30 1.1(11) . .
C29 C1 C2 C30 -120.0(10) 2_556 .
C2 C1 C2 C3 -46.8(11) 2_556 .
C29 C1 C2 C3 -170.1(12) . .
C29 C1 C2 C3 68.8(16) 2_556 .
C30 C2 C3 C4 1.7(16) . .
C1 C2 C3 C4 172.5(11) . .
C2 C3 C4 C5 -1.9(18) . .
C3 C4 C5 C31 0.1(17) . .
C3 C4 C5 C6 -176.0(11) . .
C31 C5 C6 C7 178.9(10) . .
C4 C5 C6 C7 -5.2(18) . .
C31 C5 C6 C42 -1.1(16) . .
C4 C5 C6 C42 174.9(10) . .
C42 C6 C7 C8 -2.0(17) . .
C5 C6 C7 C8 178.1(11) . .
C6 C7 C8 C9 0.1(18) . .
C6 C7 C8 C44 -178.2(11) . .
C7 C8 C9 C10 2.0(18) . .
C44 C8 C9 C10 -179.9(11) . .
C8 C9 C10 C42 -2.0(17) . .
C8 C9 C10 C11 -179.4(11) . .
C9 C10 C11 C12 -0.3(17) . .
C42 C10 C11 C12 -177.7(10) . .
C9 C10 C11 C35 176.3(10) . .
C42 C10 C11 C35 -1.0(16) . .
C35 C11 C12 C13 0.2(16) . .
C10 C11 C12 C13 176.9(10) . .
C11 C12 C13 C14 2.9(16) . .
C11 C12 C13 C48 -175.7(10) . .
C12 C13 C14 C15 -4.6(16) . .
C48 C13 C14 C15 173.8(10) . .
C13 C14 C15 C35 3.4(16) . .
C13 C14 C15 C16 -173.7(10) . .
C35 C15 C16 C17 -173.6(10) . .
C14 C15 C16 C17 3.6(15) . .
C35 C15 C16 C36 0.3(15) . .
C14 C15 C16 C36 177.5(10) . .
C36 C16 C17 C18 1.4(16) . .
C15 C16 C17 C18 175.4(9) . .
C16 C17 C18 C19 1.4(16) . .
C16 C17 C18 C52 -174.3(10) . .
C17 C18 C19 C20 -1.1(16) . .
C52 C18 C19 C20 174.5(10) . .
C18 C19 C20 C36 -1.9(17) . .
C18 C19 C20 C21 -175.9(10) . .
C19 C20 C21 C22 -3.5(17) . .
C36 C20 C21 C22 -177.4(9) . .
C19 C20 C21 C43 174.8(10) . .
C36 C20 C21 C43 0.9(15) . .
C43 C21 C22 C23 -4.5(16) . .
C20 C21 C22 C23 173.8(10) . .
C21 C22 C23 C24 2.0(16) . .
C21 C22 C23 C56 -177.1(10) . .
C22 C23 C24 C25 2.4(16) . .
C56 C23 C24 C25 -178.5(10) . .
C23 C24 C25 C43 -4.2(16) . .
C23 C24 C25 C26 179.5(10) . .
C24 C25 C26 C40 178.7(9) . .
C43 C25 C26 C40 2.4(15) . .
C24 C25 C26 C27 0.5(18) . .
C43 C25 C26 C27 -175.8(10) . .
C40 C26 C27 C28 -1.4(17) . .
C25 C26 C27 C28 176.8(11) . .
C26 C27 C28 C29 0.8(18) . .
C27 C28 C29 C41 0.3(15) . .
C27 C28 C29 C1 -174.3(12) . .
C2 C1 C29 C28 53.0(18) 2_556 .
C2 C1 C29 C28 173.4(13) . .
C29 C1 C29 C28 -63.0(13) 2_556 .
C2 C1 C29 C41 -121.8(10) 2_556 .
C2 C1 C29 C41 -1.4(11) . .
C29 C1 C29 C41 122.2(9) 2_556 .
C3 C2 C30 C31 0.3(18) . .
C1 C2 C30 C31 -172.8(10) . .
C3 C2 C30 C41 172.8(9) . .
C1 C2 C30 C41 -0.4(13) . .
C2 C30 C31 C5 -2.1(18) . .
C41 C30 C31 C5 -173.8(10) . .
C2 C30 C31 C32 174.1(11) . .
C41 C30 C31 C32 2.4(16) . .
C6 C5 C31 C30 178.2(10) . .
C4 C5 C31 C30 1.8(16) . .
C6 C5 C31 C32 2.2(16) . .
C4 C5 C31 C32 -174.2(10) . .
C30 C31 C32 C33 -178.6(10) . .
C5 C31 C32 C33 -2.5(16) . .
C30 C31 C32 C39 -1.1(15) . .
C5 C31 C32 C39 175.0(10) . .
C39 C32 C33 C34 -1.5(15) . .
C31 C32 C33 C34 176.0(10) . .
C39 C32 C33 C42 -175.8(9) . .
C31 C32 C33 C42 1.7(15) . .
C32 C33 C34 C37 0.8(15) . .
C42 C33 C34 C37 174.8(9) . .
C32 C33 C34 C35 -178.1(9) . .
C42 C33 C34 C35 -4.1(15) . .
C14 C15 C35 C11 -0.1(15) . .
C16 C15 C35 C11 177.1(9) . .
C14 C15 C35 C34 -179.3(10) . .
C16 C15 C35 C34 -2.1(15) . .
C12 C11 C35 C15 -1.6(15) . .
C10 C11 C35 C15 -178.4(10) . .
C12 C11 C35 C34 177.6(9) . .
C10 C11 C35 C34 0.8(15) . .
C33 C34 C35 C15 -179.1(9) . .
C37 C34 C35 C15 2.0(15) . .
C33 C34 C35 C11 1.8(15) . .
C37 C34 C35 C11 -177.2(9) . .
C17 C16 C36 C37 175.6(10) . .
C15 C16 C36 C37 1.5(15) . .
C17 C16 C36 C20 -4.5(15) . .
C15 C16 C36 C20 -178.6(9) . .
C19 C20 C36 C37 -175.4(10) . .
C21 C20 C36 C37 -1.3(15) . .
C19 C20 C36 C16 4.7(16) . .
C21 C20 C36 C16 178.8(10) . .
C16 C36 C37 C34 -1.6(15) . .
C20 C36 C37 C34 178.5(9) . .
C16 C36 C37 C38 -179.9(9) . .
C20 C36 C37 C38 0.2(15) . .
C33 C34 C37 C36 -179.0(10) . .
C35 C34 C37 C36 -0.1(15) . .
C33 C34 C37 C38 -0.7(15) . .
C35 C34 C37 C38 178.3(9) . .
C36 C37 C38 C39 179.6(10) . .
C34 C37 C38 C39 1.2(15) . .
C36 C37 C38 C43 1.3(15) . .
C34 C37 C38 C43 -177.0(9) . .
C37 C38 C39 C40 -176.8(9) . .
C43 C38 C39 C40 1.5(16) . .
C37 C38 C39 C32 -1.9(16) . .
C43 C38 C39 C32 176.4(9) . .
C33 C32 C39 C38 2.0(16) . .
C31 C32 C39 C38 -175.4(10) . .
C33 C32 C39 C40 176.9(10) . .
C31 C32 C39 C40 -0.5(16) . .
C38 C39 C40 C41 175.6(10) . .
C32 C39 C40 C41 0.8(16) . .
C38 C39 C40 C26 2.9(16) . .
C32 C39 C40 C26 -171.9(10) . .
C27 C26 C40 C41 0.9(15) . .
C25 C26 C40 C41 -177.5(10) . .
C27 C26 C40 C39 173.7(10) . .
C25 C26 C40 C39 -4.8(15) . .
C39 C40 C41 C30 0.5(16) . .
C26 C40 C41 C30 173.6(10) . .
C39 C40 C41 C29 -173.0(10) . .
C26 C40 C41 C29 0.1(17) . .
C31 C30 C41 C40 -2.2(17) . .
C2 C30 C41 C40 -175.1(10) . .
C31 C30 C41 C29 172.3(10) . .
C2 C30 C41 C29 -0.6(13) . .
C28 C29 C41 C40 -0.7(17) . .
C1 C29 C41 C40 175.4(11) . .
C28 C29 C41 C30 -174.8(9) . .
C1 C29 C41 C30 1.3(12) . .
C9 C10 C42 C6 0.0(16) . .
C11 C10 C42 C6 177.5(10) . .
C9 C10 C42 C33 -178.6(9) . .
C11 C10 C42 C33 -1.1(15) . .
C7 C6 C42 C10 1.9(16) . .
C5 C6 C42 C10 -178.2(10) . .
C7 C6 C42 C33 -179.6(10) . .
C5 C6 C42 C33 0.4(15) . .
C34 C33 C42 C10 3.8(15) . .
C32 C33 C42 C10 177.9(10) . .
C34 C33 C42 C6 -174.8(10) . .
C32 C33 C42 C6 -0.7(15) . .
C22 C21 C43 C38 178.9(9) . .
C20 C21 C43 C38 0.6(15) . .
C22 C21 C43 C25 2.5(15) . .
C20 C21 C43 C25 -175.8(9) . .
C39 C38 C43 C21 180.0(10) . .
C37 C38 C43 C21 -1.7(15) . .
C39 C38 C43 C25 -3.7(15) . .
C37 C38 C43 C25 174.6(9) . .
C24 C25 C43 C21 1.7(15) . .
C26 C25 C43 C21 178.1(10) . .
C24 C25 C43 C38 -174.6(10) . .
C26 C25 C43 C38 1.8(15) . .
C9 C8 C44 C46 -126.7(13) . .
C7 C8 C44 C46 51.5(15) . .
C9 C8 C44 C47 -7.4(17) . .
C7 C8 C44 C47 170.7(11) . .
C9 C8 C44 C45 116.5(13) . .
C7 C8 C44 C45 -65.3(14) . .
C14 C13 C48 C50 -108.7(12) . .
C12 C13 C48 C50 69.7(13) . .
C14 C13 C48 C51 12.4(15) . .
C12 C13 C48 C51 -169.2(10) . .
C14 C13 C48 C49 131.2(11) . .
C12 C13 C48 C49 -50.4(14) . .
C19 C18 C52 C54 159.1(11) . .
C17 C18 C52 C54 -25.6(15) . .
C19 C18 C52 C53 35.2(14) . .
C17 C18 C52 C53 -149.5(10) . .
C19 C18 C52 C55 -79.6(13) . .
C17 C18 C52 C55 95.7(12) . .
C22 C23 C56 C57 172.5(11) . .
C24 C23 C56 C57 -6.6(16) . .
C22 C23 C56 C59 46.7(15) . .
C24 C23 C56 C59 -132.4(12) . .
C22 C23 C56 C58 -68.4(14) . .
C24 C23 C56 C58 112.5(12) . .
C1N C1L C2L C3L -175(3) . .
C1L C2L C3L C4L 178(2) . .
C1M C1M C2M C3M -172(3) 5_565 .
C2M C1M C2M C3M -172(3) 5_565 .
C2M C1M C2M C1M -0.001(4) 5_565 5_565
C2L C1L C1N C2N -176(2) . .
C1L C1N C2N C3N -176(2) . .
C1N C2N C3N C4N 177.5(19) . .
C2N C3N C4N C5N 107(3) . .
C3N C4N C5N C6N 174(3) . .
C1R C2R C3R C2R 177(5) . 2
